data_7101596
loop_
_publ_author_name
L.Zheng
'Gregor Reeske'
'Jennifer A. Moore'
'Alan H. Cowley'

_publ_section_title
;
N,C-chelated beta-diketiminato phosphenium cations
;
_journal_issue 48
_journal_name_full 'Chemical Communications'
_journal_paper_doi 10.1039/b611976j
_journal_year 2006
_chemical_formula_moiety 'C29 H41 Cl N2 P, C F3 O3 S'
_chemical_formula_sum 'C30 H41 Cl F3 N2 O3 P S'
_chemical_formula_weight 633.13
_space_group_IT_number 2
_symmetry_cell_setting triclinic
_symmetry_space_group_name_Hall '-P 1'
_symmetry_space_group_name_H-M 'P -1'
_atom_sites_solution_hydrogens geom
_atom_sites_solution_primary direct
_atom_sites_solution_secondary difmap
_audit_creation_method
;
manual editing of the .cif file
created by SHELXTL Ver. 6.10
;
_cell_angle_alpha 100.40(3)
_cell_angle_beta 90.53(3)
_cell_angle_gamma 110.49(3)
_cell_formula_units_Z 2
_cell_length_a 10.356(2)
_cell_length_b 12.553(3)
_cell_length_c 14.756(3)
_cell_measurement_temperature 153(2)
_cell_volume 1761.9(8)
_computing_cell_refinement 'Collect software, Nonius B.V. 1998'
_computing_data_collection 'Collect software, Nonius B.V. 1998'
_computing_data_reduction
;
DENZO and Scalepack (Otwinoski and Minor, 1997)
;
_computing_molecular_graphics 'XP SHELXTL/PC, Siemens Analytical'
_computing_structure_refinement 'XL SHELXTL/PC, Siemens Analytical'
_computing_structure_solution
;
SIR97 - Altomare A., Burla M.C., Camalli M., Cascarano G.L., Giacovazzo C.,
Guagliardi A., Moliterni A.G.G., Polidori G.,Spagna R.
;
_diffrn_ambient_temperature 153(2)
_diffrn_measured_fraction_theta_full 0.975
_diffrn_measured_fraction_theta_max 0.975
_diffrn_measurement_device_type 'Nonius Kappa CCD'
_diffrn_measurement_method \w-scan
_diffrn_radiation_monochromator graphite
_diffrn_radiation_source 'fine-focus sealed tube'
_diffrn_radiation_type MoK\a
_diffrn_radiation_wavelength 0.71073
_diffrn_reflns_av_R_equivalents 0.0431
_diffrn_reflns_av_sigmaI/netI 0.1306
_diffrn_reflns_limit_h_max 11
_diffrn_reflns_limit_h_min -13
_diffrn_reflns_limit_k_max 16
_diffrn_reflns_limit_k_min -15
_diffrn_reflns_limit_l_max 19
_diffrn_reflns_limit_l_min -17
_diffrn_reflns_number 11412
_diffrn_reflns_theta_full 27.49
_diffrn_reflns_theta_max 27.49
_diffrn_reflns_theta_min 2.03
_exptl_absorpt_coefficient_mu 0.259
_exptl_absorpt_correction_T_max 0.970
_exptl_absorpt_correction_T_min 0.962
_exptl_absorpt_correction_type multi-scan
_exptl_absorpt_process_details 'DENZO and Scalepack (Otwinoski and Minor, 1997)'
_exptl_crystal_colour colorless
_exptl_crystal_density_diffrn 1.193
_exptl_crystal_density_method 'not measured'
_exptl_crystal_description block
_exptl_crystal_F_000 668
_exptl_crystal_size_max 0.15
_exptl_crystal_size_mid 0.13
_exptl_crystal_size_min 0.12
_refine_diff_density_max 0.632
_refine_diff_density_min -0.462
_refine_diff_density_rms 0.078
_refine_ls_extinction_method none
_refine_ls_goodness_of_fit_ref 0.962
_refine_ls_hydrogen_treatment mixed
_refine_ls_matrix_type full
_refine_ls_number_parameters 383
_refine_ls_number_reflns 7893
_refine_ls_number_restraints 0
_refine_ls_restrained_S_all 0.962
_refine_ls_R_factor_all 0.1463
_refine_ls_R_factor_gt 0.0722
_refine_ls_shift/su_max 0.000
_refine_ls_shift/su_mean 0.000
_refine_ls_structure_factor_coef Fsqd
_refine_ls_weighting_details 'calc w=1/[\s^2^(Fo^2^)+(0.1091P)^2^+0.0000P] where P=(Fo^2^+2Fc^2^)/3'
_refine_ls_weighting_scheme calc
_refine_ls_wR_factor_gt 0.1841
_refine_ls_wR_factor_ref 0.2103
_reflns_number_gt 3999
_reflns_number_total 7893
_reflns_threshold_expression >2sigma(I)
_cod_data_source_file b611976j.txt
_cod_original_sg_symbol_Hall -p1
_cod_original_sg_symbol_H-M p-1
_cod_database_code 7101596

loop_
_symmetry_equiv_pos_as_xyz
'x, y, z'
'-x, -y, -z'

loop_
_atom_site_label
_atom_site_type_symbol
_atom_site_fract_x
_atom_site_fract_y
_atom_site_fract_z
_atom_site_U_iso_or_equiv
_atom_site_adp_type
_atom_site_occupancy
_atom_site_symmetry_multiplicity
_atom_site_calc_flag
_atom_site_refinement_flags
C1 C 0.0792(4) 0.5686(3) 0.3096(2) 0.0386(8) Uani 1 1 d .
H1A H 0.0172 0.4873 0.3000 0.058 Uiso 1 1 calc R
H1B H 0.0375 0.6121 0.2777 0.058 Uiso 1 1 calc R
H1C H 0.0941 0.6020 0.3759 0.058 Uiso 1 1 calc R
C2 C 0.2116(3) 0.5750(2) 0.2727(2) 0.0291(8) Uani 1 1 d .
C3 C 0.2570(3) 0.6326(2) 0.2008(2) 0.0293(7) Uani 1 1 d .
H3 H 0.2046 0.6740 0.1807 0.035 Uiso 1 1 calc R
C4 C 0.3755(3) 0.6333(2) 0.1562(2) 0.0258(7) Uani 1 1 d .
C5 C 0.4367(4) 0.5440(3) 0.1660(2) 0.0358(8) Uani 1 1 d .
H5A H 0.5296 0.5663 0.1422 0.043 Uiso 1 1 calc R
H5B H 0.3782 0.4686 0.1278 0.043 Uiso 1 1 calc R
C6 C 0.2387(3) 0.4627(3) 0.3889(2) 0.0288(7) Uani 1 1 d .
C7 C 0.1707(3) 0.3423(3) 0.3663(2) 0.0299(8) Uani 1 1 d .
C8 C 0.1308(4) 0.2835(3) 0.4383(3) 0.0372(8) Uani 1 1 d .
H8 H 0.0853 0.2016 0.4251 0.045 Uiso 1 1 calc R
C9 C 0.1564(4) 0.3423(3) 0.5291(3) 0.0428(9) Uani 1 1 d .
H9 H 0.1296 0.3005 0.5776 0.051 Uiso 1 1 calc R
C10 C 0.2207(4) 0.4614(3) 0.5499(2) 0.0400(9) Uani 1 1 d .
H10 H 0.2363 0.5006 0.6127 0.048 Uiso 1 1 calc R
C11 C 0.2630(3) 0.5251(3) 0.4807(2) 0.0316(8) Uani 1 1 d .
C12 C 0.1426(4) 0.2765(3) 0.2662(2) 0.0351(8) Uani 1 1 d .
H12 H 0.1599 0.3341 0.2247 0.042 Uiso 1 1 calc R
C13 C -0.0073(4) 0.1927(3) 0.2459(3) 0.0499(10) Uani 1 1 d .
H13A H -0.0250 0.1338 0.2844 0.075 Uiso 1 1 calc R
H13B H -0.0231 0.1548 0.1806 0.075 Uiso 1 1 calc R
H13C H -0.0698 0.2357 0.2599 0.075 Uiso 1 1 calc R
C14 C 0.2381(4) 0.2090(4) 0.2440(3) 0.0582(12) Uani 1 1 d .
H14A H 0.3345 0.2624 0.2548 0.087 Uiso 1 1 calc R
H14B H 0.2197 0.1693 0.1791 0.087 Uiso 1 1 calc R
H14C H 0.2221 0.1516 0.2837 0.087 Uiso 1 1 calc R
C15 C 0.3336(4) 0.6554(3) 0.5066(2) 0.0394(9) Uani 1 1 d .
H15 H 0.3524 0.6859 0.4481 0.047 Uiso 1 1 calc R
C16 C 0.2413(5) 0.7127(4) 0.5604(3) 0.0604(12) Uani 1 1 d .
H16A H 0.1532 0.6911 0.5240 0.091 Uiso 1 1 calc R
H16B H 0.2876 0.7972 0.5723 0.091 Uiso 1 1 calc R
H16C H 0.2240 0.6864 0.6193 0.091 Uiso 1 1 calc R
C17 C 0.4728(4) 0.6875(3) 0.5615(3) 0.0528(11) Uani 1 1 d .
H17A H 0.4567 0.6683 0.6229 0.079 Uiso 1 1 calc R
H17B H 0.5244 0.7708 0.5680 0.079 Uiso 1 1 calc R
H17C H 0.5262 0.6439 0.5287 0.079 Uiso 1 1 calc R
C18 C 0.3864(3) 0.7961(2) 0.0817(2) 0.0280(7) Uani 1 1 d .
C19 C 0.3176(3) 0.7760(3) -0.0048(2) 0.0327(8) Uani 1 1 d .
C20 C 0.2824(4) 0.8659(3) -0.0273(3) 0.0425(9) Uani 1 1 d .
H20 H 0.2372 0.8560 -0.0862 0.051 Uiso 1 1 calc R
C21 C 0.3126(4) 0.9697(3) 0.0353(3) 0.0414(9) Uani 1 1 d .
H21 H 0.2873 1.0300 0.0191 0.050 Uiso 1 1 calc R
C22 C 0.3790(4) 0.9858(3) 0.1206(3) 0.0410(9) Uani 1 1 d .
H22 H 0.3996 1.0578 0.1624 0.049 Uiso 1 1 calc R
C23 C 0.4164(3) 0.8998(3) 0.1468(2) 0.0322(8) Uani 1 1 d .
C24 C 0.2811(4) 0.6598(3) -0.0717(2) 0.0376(9) Uani 1 1 d .
H24 H 0.3208 0.6105 -0.0431 0.045 Uiso 1 1 calc R
C25 C 0.1268(5) 0.5985(4) -0.0855(4) 0.0838(17) Uani 1 1 d .
H25A H 0.0903 0.5831 -0.0262 0.126 Uiso 1 1 calc R
H25B H 0.1051 0.5249 -0.1295 0.126 Uiso 1 1 calc R
H25C H 0.0846 0.6474 -0.1097 0.126 Uiso 1 1 calc R
C26 C 0.3432(7) 0.6738(4) -0.1624(3) 0.0852(18) Uani 1 1 d .
H26A H 0.3209 0.5974 -0.2024 0.128 Uiso 1 1 calc R
H26B H 0.4438 0.7119 -0.1516 0.128 Uiso 1 1 calc R
H26C H 0.3053 0.7213 -0.1923 0.128 Uiso 1 1 calc R
C27 C 0.4902(4) 0.9193(3) 0.2406(2) 0.0404(9) Uani 1 1 d .
H27 H 0.4994 0.8443 0.2473 0.048 Uiso 1 1 calc R
C28 C 0.4084(5) 0.9521(4) 0.3194(3) 0.0700(14) Uani 1 1 d .
H28A H 0.4014 1.0273 0.3166 0.105 Uiso 1 1 calc R
H28B H 0.4559 0.9571 0.3787 0.105 Uiso 1 1 calc R
H28C H 0.3155 0.8929 0.3135 0.105 Uiso 1 1 calc R
C29 C 0.6362(4) 1.0091(4) 0.2467(3) 0.0603(12) Uani 1 1 d .
H29A H 0.6878 0.9832 0.1976 0.090 Uiso 1 1 calc R
H29B H 0.6834 1.0183 0.3070 0.090 Uiso 1 1 calc R
H29C H 0.6310 1.0836 0.2393 0.090 Uiso 1 1 calc R
C30 C 0.9173(6) 0.8157(5) 0.0999(4) 0.0840(16) Uani 1 1 d .
N1 N 0.2907(3) 0.5255(2) 0.31433(18) 0.0281(6) Uani 1 1 d .
N2 N 0.4335(3) 0.7067(2) 0.10270(19) 0.0293(6) Uani 1 1 d .
O1 O 0.7456(4) 0.6201(3) 0.1013(4) 0.1226(18) Uani 1 1 d .
O2 O 0.8420(4) 0.6603(5) -0.0415(3) 0.148(2) Uani 1 1 d .
O3 O 0.6760(3) 0.7409(3) 0.0193(2) 0.0861(11) Uani 1 1 d .
F1 F 0.8753(6) 0.8649(4) 0.1716(4) 0.201(3) Uani 1 1 d .
F2 F 0.9649(4) 0.8941(3) 0.0456(5) 0.183(3) Uani 1 1 d .
F3 F 1.0245(3) 0.7895(3) 0.1241(2) 0.1054(11) Uani 1 1 d .
P1 P 0.45154(9) 0.52717(7) 0.28526(6) 0.0349(3) Uani 1 1 d .
S1 S 0.78101(11) 0.69554(9) 0.03702(8) 0.0575(3) Uani 1 1 d .
Cl1 Cl 0.57929(9) 0.69886(8) 0.33898(6) 0.0464(3) Uani 1 1 d .
H2N H 0.506(5) 0.707(3) 0.076(3) 0.056(13) Uiso 1 1 d .

loop_
_atom_site_aniso_label
_atom_site_aniso_U_11
_atom_site_aniso_U_22
_atom_site_aniso_U_33
_atom_site_aniso_U_23
_atom_site_aniso_U_13
_atom_site_aniso_U_12
C1 0.034(2) 0.044(2) 0.041(2) 0.0149(16) 0.0026(16) 0.0145(15)
C2 0.0305(19) 0.0236(15) 0.0287(18) -0.0006(13) -0.0015(15) 0.0070(13)
C3 0.0288(18) 0.0256(16) 0.0338(18) 0.0046(14) 0.0009(15) 0.0109(13)
C4 0.0274(18) 0.0238(15) 0.0235(16) 0.0022(13) -0.0012(14) 0.0069(13)
C5 0.039(2) 0.0318(17) 0.039(2) 0.0090(15) 0.0053(16) 0.0145(15)
C6 0.0269(18) 0.0304(17) 0.0295(18) 0.0064(14) 0.0022(14) 0.0105(13)
C7 0.0255(18) 0.0303(17) 0.0367(19) 0.0084(15) 0.0032(15) 0.0124(13)
C8 0.032(2) 0.0333(18) 0.048(2) 0.0119(16) 0.0035(17) 0.0115(14)
C9 0.039(2) 0.052(2) 0.041(2) 0.0228(18) 0.0079(17) 0.0149(17)
C10 0.040(2) 0.049(2) 0.032(2) 0.0075(16) 0.0020(16) 0.0181(17)
C11 0.0313(19) 0.0333(17) 0.0300(18) 0.0039(15) 0.0026(15) 0.0126(14)
C12 0.035(2) 0.0312(17) 0.037(2) 0.0032(15) 0.0008(16) 0.0106(14)
C13 0.041(2) 0.046(2) 0.053(2) 0.0020(18) -0.0098(19) 0.0080(17)
C14 0.052(3) 0.066(3) 0.056(3) -0.013(2) -0.006(2) 0.032(2)
C15 0.049(2) 0.0339(18) 0.0310(19) -0.0028(15) -0.0035(17) 0.0139(16)
C16 0.075(3) 0.058(2) 0.052(3) -0.010(2) -0.001(2) 0.038(2)
C17 0.056(3) 0.047(2) 0.046(2) 0.0065(18) -0.014(2) 0.0087(18)
C18 0.0270(18) 0.0263(16) 0.0314(18) 0.0053(13) 0.0034(14) 0.0107(13)
C19 0.033(2) 0.0334(17) 0.0325(19) 0.0043(14) 0.0004(15) 0.0147(14)
C20 0.046(2) 0.049(2) 0.038(2) 0.0112(17) -0.0019(17) 0.0222(18)
C21 0.041(2) 0.0351(19) 0.056(2) 0.0143(17) 0.0065(19) 0.0207(16)
C22 0.043(2) 0.0299(18) 0.048(2) 0.0005(16) 0.0061(18) 0.0130(16)
C23 0.0314(19) 0.0297(17) 0.0343(19) 0.0064(14) 0.0057(15) 0.0094(14)
C24 0.043(2) 0.0376(19) 0.0308(19) -0.0011(15) -0.0079(16) 0.0170(16)
C25 0.059(3) 0.055(3) 0.113(4) -0.026(3) -0.006(3) 0.012(2)
C26 0.127(5) 0.060(3) 0.060(3) -0.004(2) 0.036(3) 0.030(3)
C27 0.049(2) 0.0287(17) 0.037(2) -0.0030(15) -0.0065(17) 0.0115(16)
C28 0.076(4) 0.088(3) 0.042(2) -0.006(2) 0.008(2) 0.033(3)
C29 0.049(3) 0.066(3) 0.058(3) 0.008(2) -0.012(2) 0.013(2)
C30 0.066(4) 0.078(4) 0.101(4) -0.001(3) 0.013(3) 0.026(3)
N1 0.0277(15) 0.0260(13) 0.0294(15) 0.0053(11) -0.0014(12) 0.0083(11)
N2 0.0298(17) 0.0311(15) 0.0276(15) 0.0046(12) 0.0014(13) 0.0124(12)
O1 0.065(3) 0.077(2) 0.257(6) 0.090(3) 0.069(3) 0.0351(19)
O2 0.067(3) 0.256(6) 0.090(3) -0.079(3) -0.007(2) 0.073(3)
O3 0.047(2) 0.148(3) 0.090(3) 0.052(2) 0.0282(18) 0.053(2)
F1 0.169(5) 0.181(4) 0.191(5) -0.134(4) -0.035(4) 0.071(4)
F2 0.097(3) 0.098(3) 0.369(8) 0.119(4) 0.048(4) 0.016(2)
F3 0.056(2) 0.145(3) 0.097(2) 0.005(2) -0.0193(17) 0.0234(19)
P1 0.0311(5) 0.0384(5) 0.0398(5) 0.0125(4) 0.0047(4) 0.0157(4)
S1 0.0368(6) 0.0631(7) 0.0623(7) -0.0114(5) 0.0098(5) 0.0169(5)
Cl1 0.0339(5) 0.0474(5) 0.0485(6) 0.0114(4) -0.0070(4) 0.0022(4)

loop_
_atom_type_symbol
_atom_type_description
_atom_type_scat_dispersion_real
_atom_type_scat_dispersion_imag
_atom_type_scat_source
C C 0.0033 0.0016 'International Tables Vol C Tables 4.2.6.8 and 6.1.1.4'
H H 0.0000 0.0000 'International Tables Vol C Tables 4.2.6.8 and 6.1.1.4'
N N 0.0061 0.0033 'International Tables Vol C Tables 4.2.6.8 and 6.1.1.4'
O O 0.0106 0.0060 'International Tables Vol C Tables 4.2.6.8 and 6.1.1.4'
F F 0.0171 0.0103 'International Tables Vol C Tables 4.2.6.8 and 6.1.1.4'
P P 0.1023 0.0942 'International Tables Vol C Tables 4.2.6.8 and 6.1.1.4'
S S 0.1246 0.1234 'International Tables Vol C Tables 4.2.6.8 and 6.1.1.4'
Cl Cl 0.1484 0.1585 'International Tables Vol C Tables 4.2.6.8 and 6.1.1.4'

loop_
_geom_angle_atom_site_label_1
_geom_angle_atom_site_label_2
_geom_angle_atom_site_label_3
_geom_angle
C2 C1 H1A 109.5
C2 C1 H1B 109.5
H1A C1 H1B 109.5
C2 C1 H1C 109.5
H1A C1 H1C 109.5
H1B C1 H1C 109.5
N1 C2 C3 121.9(3)
N1 C2 C1 117.7(3)
C3 C2 C1 120.3(3)
C2 C3 C4 123.7(3)
C2 C3 H3 118.2
C4 C3 H3 118.2
N2 C4 C3 122.8(3)
N2 C4 C5 117.9(3)
C3 C4 C5 119.3(3)
C4 C5 P1 112.7(2)
C4 C5 H5A 109.1
P1 C5 H5A 109.1
C4 C5 H5B 109.1
P1 C5 H5B 109.1
H5A C5 H5B 107.8
C7 C6 C11 122.6(3)
C7 C6 N1 118.6(3)
C11 C6 N1 118.8(3)
C8 C7 C6 117.7(3)
C8 C7 C12 120.5(3)
C6 C7 C12 121.8(3)
C9 C8 C7 120.9(3)
C9 C8 H8 119.6
C7 C8 H8 119.6
C10 C9 C8 120.6(3)
C10 C9 H9 119.7
C8 C9 H9 119.7
C9 C10 C11 121.2(3)
C9 C10 H10 119.4
C11 C10 H10 119.4
C10 C11 C6 117.1(3)
C10 C11 C15 119.4(3)
C6 C11 C15 123.5(3)
C14 C12 C7 111.1(3)
C14 C12 C13 108.9(3)
C7 C12 C13 111.5(3)
C14 C12 H12 108.4
C7 C12 H12 108.4
C13 C12 H12 108.4
C12 C13 H13A 109.5
C12 C13 H13B 109.5
H13A C13 H13B 109.5
C12 C13 H13C 109.5
H13A C13 H13C 109.5
H13B C13 H13C 109.5
C12 C14 H14A 109.5
C12 C14 H14B 109.5
H14A C14 H14B 109.5
C12 C14 H14C 109.5
H14A C14 H14C 109.5
H14B C14 H14C 109.5
C11 C15 C17 110.6(3)
C11 C15 C16 111.7(3)
C17 C15 C16 110.9(3)
C11 C15 H15 107.8
C17 C15 H15 107.8
C16 C15 H15 107.8
C15 C16 H16A 109.5
C15 C16 H16B 109.5
H16A C16 H16B 109.5
C15 C16 H16C 109.5
H16A C16 H16C 109.5
H16B C16 H16C 109.5
C15 C17 H17A 109.5
C15 C17 H17B 109.5
H17A C17 H17B 109.5
C15 C17 H17C 109.5
H17A C17 H17C 109.5
H17B C17 H17C 109.5
C19 C18 C23 123.1(3)
C19 C18 N2 117.6(3)
C23 C18 N2 119.3(3)
C20 C19 C18 117.2(3)
C20 C19 C24 121.4(3)
C18 C19 C24 121.4(3)
C21 C20 C19 120.7(3)
C21 C20 H20 119.6
C19 C20 H20 119.6
C22 C21 C20 120.4(3)
C22 C21 H21 119.8
C20 C21 H21 119.8
C21 C22 C23 121.5(3)
C21 C22 H22 119.3
C23 C22 H22 119.3
C22 C23 C18 117.0(3)
C22 C23 C27 120.8(3)
C18 C23 C27 122.2(3)
C26 C24 C25 111.2(4)
C26 C24 C19 111.8(3)
C25 C24 C19 110.5(3)
C26 C24 H24 107.7
C25 C24 H24 107.7
C19 C24 H24 107.7
C24 C25 H25A 109.5
C24 C25 H25B 109.5
H25A C25 H25B 109.5
C24 C25 H25C 109.5
H25A C25 H25C 109.5
H25B C25 H25C 109.5
C24 C26 H26A 109.5
C24 C26 H26B 109.5
H26A C26 H26B 109.5
C24 C26 H26C 109.5
H26A C26 H26C 109.5
H26B C26 H26C 109.5
C23 C27 C28 112.2(3)
C23 C27 C29 110.8(3)
C28 C27 C29 111.5(3)
C23 C27 H27 107.4
C28 C27 H27 107.4
C29 C27 H27 107.4
C27 C28 H28A 109.5
C27 C28 H28B 109.5
H28A C28 H28B 109.5
C27 C28 H28C 109.5
H28A C28 H28C 109.5
H28B C28 H28C 109.5
C27 C29 H29A 109.5
C27 C29 H29B 109.5
H29A C29 H29B 109.5
C27 C29 H29C 109.5
H29A C29 H29C 109.5
H29B C29 H29C 109.5
F1 C30 F3 110.0(6)
F1 C30 F2 107.5(6)
F3 C30 F2 106.0(5)
F1 C30 S1 111.3(5)
F3 C30 S1 113.2(4)
F2 C30 S1 108.5(5)
C2 N1 C6 120.8(3)
C2 N1 P1 125.7(2)
C6 N1 P1 113.5(2)
C4 N2 C18 126.0(3)
C4 N2 O3 129.2(2)
C18 N2 O3 104.6(2)
C4 N2 H2N 122(3)
C18 N2 H2N 112(3)
O3 N2 H2N 8(3)
S1 O3 N2 127.0(2)
N1 P1 C5 97.90(15)
N1 P1 Cl1 102.82(10)
C5 P1 Cl1 96.74(12)
O2 S1 O1 116.6(3)
O2 S1 O3 114.8(3)
O1 S1 O3 113.4(2)
O2 S1 C30 103.3(3)
O1 S1 C30 101.8(3)
O3 S1 C30 104.6(3)

loop_
_geom_bond_atom_site_label_1
_geom_bond_atom_site_label_2
_geom_bond_distance
C1 C2 1.461(5)
C1 H1A 0.9800
C1 H1B 0.9800
C1 H1C 0.9800
C2 N1 1.385(4)
C2 C3 1.385(5)
C3 C4 1.396(4)
C3 H3 0.9500
C4 N2 1.310(4)
C4 C5 1.495(5)
C5 P1 1.821(4)
C5 H5A 0.9900
C5 H5B 0.9900
C6 C7 1.400(4)
C6 C11 1.408(4)
C6 N1 1.466(4)
C7 C8 1.387(5)
C7 C12 1.528(5)
C8 C9 1.382(5)
C8 H8 0.9500
C9 C10 1.381(5)
C9 H9 0.9500
C10 C11 1.390(5)
C10 H10 0.9500
C11 C15 1.512(5)
C12 C14 1.515(5)
C12 C13 1.530(5)
C12 H12 1.0000
C13 H13A 0.9800
C13 H13B 0.9800
C13 H13C 0.9800
C14 H14A 0.9800
C14 H14B 0.9800
C14 H14C 0.9800
C15 C17 1.533(5)
C15 C16 1.533(5)
C15 H15 1.0000
C16 H16A 0.9800
C16 H16B 0.9800
C16 H16C 0.9800
C17 H17A 0.9800
C17 H17B 0.9800
C17 H17C 0.9800
C18 C19 1.393(5)
C18 C23 1.405(4)
C18 N2 1.449(4)
C19 C20 1.391(5)
C19 C24 1.528(4)
C20 C21 1.387(5)
C20 H20 0.9500
C21 C22 1.376(5)
C21 H21 0.9500
C22 C23 1.381(5)
C22 H22 0.9500
C23 C27 1.512(5)
C24 C26 1.502(6)
C24 C25 1.505(6)
C24 H24 1.0000
C25 H25A 0.9800
C25 H25B 0.9800
C25 H25C 0.9800
C26 H26A 0.9800
C26 H26B 0.9800
C26 H26C 0.9800
C27 C28 1.526(6)
C27 C29 1.527(5)
C27 H27 1.0000
C28 H28A 0.9800
C28 H28B 0.9800
C28 H28C 0.9800
C29 H29A 0.9800
C29 H29B 0.9800
C29 H29C 0.9800
C30 F1 1.285(7)
C30 F3 1.327(7)
C30 F2 1.344(8)
C30 S1 1.763(6)
N1 P1 1.718(3)
N2 O3 2.738(4)
N2 H2N 0.85(4)
O1 S1 1.421(4)
O2 S1 1.401(4)
O3 S1 1.434(3)
P1 Cl1 2.0955(15)

loop_
_geom_torsion_atom_site_label_1
_geom_torsion_atom_site_label_2
_geom_torsion_atom_site_label_3
_geom_torsion_atom_site_label_4
_geom_torsion
N1 C2 C3 C4 8.6(4)
C1 C2 C3 C4 -173.8(3)
C2 C3 C4 N2 -165.0(3)
C2 C3 C4 C5 17.6(4)
N2 C4 C5 P1 135.9(2)
C3 C4 C5 P1 -46.6(4)
C11 C6 C7 C8 -2.3(5)
N1 C6 C7 C8 175.6(3)
C11 C6 C7 C12 178.7(3)
N1 C6 C7 C12 -3.4(5)
C6 C7 C8 C9 0.6(5)
C12 C7 C8 C9 179.7(3)
C7 C8 C9 C10 0.9(6)
C8 C9 C10 C11 -0.9(6)
C9 C10 C11 C6 -0.6(5)
C9 C10 C11 C15 -179.7(3)
C7 C6 C11 C10 2.3(5)
N1 C6 C11 C10 -175.6(3)
C7 C6 C11 C15 -178.7(3)
N1 C6 C11 C15 3.4(5)
C8 C7 C12 C14 -72.9(4)
C6 C7 C12 C14 106.1(4)
C8 C7 C12 C13 48.8(4)
C6 C7 C12 C13 -132.2(3)
C10 C11 C15 C17 64.8(4)
C6 C11 C15 C17 -114.2(4)
C10 C11 C15 C16 -59.3(5)
C6 C11 C15 C16 121.6(4)
C23 C18 C19 C20 2.3(5)
N2 C18 C19 C20 -175.0(3)
C23 C18 C19 C24 -177.1(3)
N2 C18 C19 C24 5.5(5)
C18 C19 C20 C21 -1.4(5)
C24 C19 C20 C21 178.1(3)
C19 C20 C21 C22 0.5(6)
C20 C21 C22 C23 -0.5(6)
C21 C22 C23 C18 1.4(5)
C21 C22 C23 C27 179.6(3)
C19 C18 C23 C22 -2.4(5)
N2 C18 C23 C22 175.0(3)
C19 C18 C23 C27 179.5(3)
N2 C18 C23 C27 -3.2(5)
C20 C19 C24 C26 58.6(5)
C18 C19 C24 C26 -122.0(4)
C20 C19 C24 C25 -65.8(5)
C18 C19 C24 C25 113.6(4)
C22 C23 C27 C28 57.1(5)
C18 C23 C27 C28 -124.8(4)
C22 C23 C27 C29 -68.2(5)
C18 C23 C27 C29 109.9(4)
C3 C2 N1 C6 -178.6(3)
C1 C2 N1 C6 3.7(4)
C3 C2 N1 P1 0.1(4)
C1 C2 N1 P1 -177.6(2)
C7 C6 N1 C2 93.9(4)
C11 C6 N1 C2 -88.2(4)
C7 C6 N1 P1 -84.9(3)
C11 C6 N1 P1 93.0(3)
C3 C4 N2 C18 0.0(5)
C5 C4 N2 C18 177.5(3)
C3 C4 N2 O3 174.1(2)
C5 C4 N2 O3 -8.5(4)
C19 C18 N2 C4 -103.7(4)
C23 C18 N2 C4 78.8(4)
C19 C18 N2 O3 81.0(3)
C23 C18 N2 O3 -96.4(3)
C4 N2 O3 S1 -11.6(4)
C18 N2 O3 S1 163.4(3)
C2 N1 P1 C5 -24.9(3)
C6 N1 P1 C5 153.8(2)
C2 N1 P1 Cl1 73.9(2)
C6 N1 P1 Cl1 -107.39(19)
C4 C5 P1 N1 44.7(3)
C4 C5 P1 Cl1 -59.3(2)
N2 O3 S1 O2 141.4(3)
N2 O3 S1 O1 3.9(4)
N2 O3 S1 C30 -106.1(3)
F1 C30 S1 O2 174.8(6)
F3 C30 S1 O2 -60.6(5)
F2 C30 S1 O2 56.8(5)
F1 C30 S1 O1 -63.9(6)
F3 C30 S1 O1 60.7(5)
F2 C30 S1 O1 178.1(4)
F1 C30 S1 O3 54.4(6)
F3 C30 S1 O3 178.9(4)
F2 C30 S1 O3 -63.7(4)
